data_7121458
loop_
_publ_author_name
'Cowie, Bradley E.'
'Nichol, Gary S.'
'Love, Jason B.'
'Arnold, Polly L.'

_publ_section_title
;
 Double uranium oxo cations derived from uranyl by borane or silane
 reduction.
;
_journal_issue 31
_journal_name_full 'Chemical communications (Cambridge, England)'
_journal_page_first 3839
_journal_page_last 3842
_journal_paper_doi 10.1039/c8cc00341f
_journal_volume 54
_journal_year 2018
_chemical_formula_moiety 'C80 H82 B2 N10 O7 U2, 2(C7 H8)'
_chemical_formula_sum 'C94 H98 B2 N10 O7 U2'
_chemical_formula_weight 1977.50
_chemical_name_systematic '[{pinBO(py)UOU(py)OBpin}(LA)]'
_space_group_crystal_system triclinic
_space_group_IT_number 2
_space_group_name_Hall '-P 1'
_space_group_name_H-M_alt 'P -1'
_symmetry_space_group_name_Hall '-P 1'
_symmetry_space_group_name_H-M 'P -1'
_atom_sites_solution_hydrogens geom
_audit_creation_method SHELXL-2017/1
_audit_update_record
;
2017-12-20 deposited with the CCDC.
2018-03-07 downloaded from the CCDC.
;
_cell_angle_alpha 74.615(2)
_cell_angle_beta 87.841(2)
_cell_angle_gamma 69.604(2)
_cell_formula_units_Z 2
_cell_length_a 14.7593(5)
_cell_length_b 15.6981(6)
_cell_length_c 20.1394(7)
_cell_measurement_reflns_used 9288
_cell_measurement_temperature 150(2)
_cell_measurement_theta_max 28.19
_cell_measurement_theta_min 2.42
_cell_volume 4209.1(3)
_computing_cell_refinement 'Bruker SAINT'
_computing_data_collection 'Bruker APEX2'
_computing_data_reduction 'Bruker SAINT'
_computing_molecular_graphics 'Olex2 (Dolomanov et al., 2009)'
_computing_publication_material 'Olex2 (Dolomanov et al., 2009)'
_computing_structure_refinement 'SHELXL-2017/1 (Sheldrick, 2017)'
_computing_structure_solution 'SHELXT 2014/5 (Sheldrick, 2014)'
_diffrn_ambient_temperature 150(2)
_diffrn_measured_fraction_theta_full 0.997
_diffrn_measured_fraction_theta_max 0.979
_diffrn_measurement_device_type 'Bruker APEX-II CCD'
_diffrn_measurement_method 'phi and omega scans'
_diffrn_radiation_monochromator graphite
_diffrn_radiation_source 'fine-focus sealed tube'
_diffrn_radiation_type MoK\a
_diffrn_radiation_wavelength 0.71073
_diffrn_reflns_av_R_equivalents 0.0284
_diffrn_reflns_av_unetI/netI 0.0156
_diffrn_reflns_Laue_measured_fraction_full 0.997
_diffrn_reflns_Laue_measured_fraction_max 0.979
_diffrn_reflns_limit_h_max 19
_diffrn_reflns_limit_h_min -19
_diffrn_reflns_limit_k_max 20
_diffrn_reflns_limit_k_min -20
_diffrn_reflns_limit_l_max 26
_diffrn_reflns_limit_l_min -26
_diffrn_reflns_number 192088
_diffrn_reflns_point_group_measured_fraction_full 0.997
_diffrn_reflns_point_group_measured_fraction_max 0.979
_diffrn_reflns_theta_full 25.242
_diffrn_reflns_theta_max 28.316
_diffrn_reflns_theta_min 1.758
_exptl_absorpt_coefficient_mu 3.905
_exptl_absorpt_correction_T_max 0.6435
_exptl_absorpt_correction_T_min 0.1950
_exptl_absorpt_correction_type numerical
_exptl_absorpt_process_details 'SADABS 2014/5'
_exptl_crystal_colour yellow
_exptl_crystal_density_diffrn 1.560
_exptl_crystal_description slab
_exptl_crystal_F_000 1964
_exptl_crystal_size_max 0.820
_exptl_crystal_size_mid 0.440
_exptl_crystal_size_min 0.200
_refine_diff_density_max 2.234
_refine_diff_density_min -1.517
_refine_diff_density_rms 0.096
_refine_ls_extinction_method none
_refine_ls_goodness_of_fit_ref 1.131
_refine_ls_hydrogen_treatment constr
_refine_ls_matrix_type full
_refine_ls_number_parameters 1140
_refine_ls_number_reflns 20508
_refine_ls_number_restraints 238
_refine_ls_restrained_S_all 1.135
_refine_ls_R_factor_all 0.0335
_refine_ls_R_factor_gt 0.0248
_refine_ls_shift/su_max 0.032
_refine_ls_shift/su_mean 0.000
_refine_ls_structure_factor_coef Fsqd
_refine_ls_weighting_details 'w=1/[\s^2^(Fo^2^)+(0.0134P)^2^+10.1197P] where P=(Fo^2^+2Fc^2^)/3'
_refine_ls_weighting_scheme calc
_refine_ls_wR_factor_gt 0.0516
_refine_ls_wR_factor_ref 0.0568
_reflns_Friedel_coverage 0.000
_reflns_number_gt 17854
_reflns_number_total 20508
_reflns_threshold_expression 'I > 2\s(I)'
_cod_data_source_file c8cc00341f2.cif
_cod_data_source_block 2_2toluene
_cod_depositor_comments 'Adding full bibliography for 7121458--7121462.cif.'
_cod_database_code 7121458
_shelx_shelxl_version_number 2017/1
_shelx_space_group_comment
;
The symmetry employed for this shelxl refinement is uniquely defined
by the following loop, which should always be used as a source of
symmetry information in preference to the above space-group names.
They are only intended as comments.
;
_shelx_estimated_absorpt_t_min 0.142
_shelx_estimated_absorpt_t_max 0.509

loop_
_space_group_symop_operation_xyz
'x, y, z'
'-x, -y, -z'

loop_
_atom_site_label
_atom_site_type_symbol
_atom_site_fract_x
_atom_site_fract_y
_atom_site_fract_z
_atom_site_U_iso_or_equiv
_atom_site_adp_type
_atom_site_occupancy
_atom_site_site_symmetry_order
_atom_site_calc_flag
_atom_site_refinement_flags_posn
_atom_site_refinement_flags_adp
_atom_site_refinement_flags_occupancy
_atom_site_disorder_assembly
_atom_site_disorder_group
U1 U 0.51973(2) 0.49951(2) 0.26662(2) 0.01783(3) Uani 1 1 d . . . . .
U2 U 0.49225(2) 0.23229(2) 0.29226(2) 0.01614(3) Uani 1 1 d . . . . .
O1 O 0.55091(16) 0.62867(14) 0.23435(11) 0.0275(4) Uani 1 1 d . . . . .
O2 O 0.64719(14) 0.15546(14) 0.29840(10) 0.0245(4) Uani 1 1 d . . . . .
O3 O 0.50124(13) 0.36676(13) 0.28083(10) 0.0202(4) Uani 1 1 d . . . . .
N1 N 0.49248(18) 0.53444(17) 0.13445(12) 0.0239(5) Uani 1 1 d . . . . .
N2 N 0.35232(18) 0.59990(18) 0.22676(13) 0.0262(5) Uani 1 1 d . . . . .
N3 N 0.43998(17) 0.56784(17) 0.35836(12) 0.0241(5) Uani 1 1 d . . . . .
N4 N 0.63645(17) 0.44694(17) 0.37427(12) 0.0224(5) Uani 1 1 d . . . . .
N5 N 0.53064(17) 0.20131(17) 0.17285(12) 0.0221(5) Uani 1 1 d . . . . .
N6 N 0.34576(16) 0.25855(16) 0.21964(12) 0.0202(5) Uani 1 1 d . . . . .
N7 N 0.34500(17) 0.26075(17) 0.35872(12) 0.0223(5) Uani 1 1 d . . . . .
N8 N 0.53201(17) 0.17087(17) 0.42296(12) 0.0218(5) Uani 1 1 d . . . . .
N9 N 0.69602(18) 0.43493(18) 0.22828(13) 0.0251(5) Uani 1 1 d . . . . .
N10 N 0.47511(18) 0.06308(18) 0.32046(13) 0.0258(5) Uani 1 1 d . . . . .
C1 C 0.4044(2) 0.5903(2) 0.11171(16) 0.0296(6) Uani 1 1 d . . . . .
H1 H 0.389234 0.610736 0.064396 0.036 Uiso 1 1 calc R U . . .
C2 C 0.3317(2) 0.6205(2) 0.15615(17) 0.0322(7) Uani 1 1 d . . . . .
C3 C 0.2362(3) 0.6822(3) 0.1392(2) 0.0469(10) Uani 1 1 d . . . . .
H3 H 0.204704 0.706522 0.095510 0.056 Uiso 1 1 calc R U . . .
C4 C 0.1977(3) 0.7003(3) 0.1995(2) 0.0457(9) Uani 1 1 d . . . . .
H4 H 0.134880 0.738508 0.204315 0.055 Uiso 1 1 calc R U . . .
C5 C 0.2714(2) 0.6499(2) 0.25278(17) 0.0298(7) Uani 1 1 d . . . . .
C6 C 0.2615(2) 0.6500(2) 0.32781(18) 0.0322(7) Uani 1 1 d . . . . .
C7 C 0.2250(3) 0.5680(4) 0.3635(3) 0.0611(12) Uani 1 1 d . . . . .
H7AA H 0.163985 0.579985 0.339778 0.073 Uiso 0.670(8) 1 calc R U P A 1
H7AB H 0.270769 0.510507 0.355518 0.073 Uiso 0.670(8) 1 calc R U P A 1
H7BC H 0.181266 0.588867 0.397857 0.073 Uiso 0.330(8) 1 calc R U P A 2
H7BD H 0.186484 0.560594 0.328908 0.073 Uiso 0.330(8) 1 calc R U P A 2
C8 C 0.2104(6) 0.5494(7) 0.4353(3) 0.075(2) Uani 0.670(8) 1 d . U P A 1
H8A H 0.270716 0.533140 0.460536 0.113 Uiso 0.670(8) 1 calc R U P A 1
H8B H 0.186807 0.497972 0.449069 0.113 Uiso 0.670(8) 1 calc R U P A 1
H8C H 0.164006 0.604644 0.444786 0.113 Uiso 0.670(8) 1 calc R U P A 1
C8A C 0.2915(13) 0.4769(13) 0.3964(7) 0.074(3) Uani 0.330(8) 1 d . U P A 2
H8AA H 0.325640 0.447634 0.362137 0.111 Uiso 0.330(8) 1 calc R U P A 2
H8AB H 0.256966 0.438958 0.422897 0.111 Uiso 0.330(8) 1 calc R U P A 2
H8AC H 0.336922 0.482457 0.426416 0.111 Uiso 0.330(8) 1 calc R U P A 2
C9 C 0.1858(3) 0.7457(3) 0.3326(2) 0.0488(10) Uani 1 1 d . . . . .
H9A H 0.123913 0.752274 0.312890 0.059 Uiso 1 1 calc R U . . .
H9B H 0.178054 0.744009 0.380911 0.059 Uiso 1 1 calc R U . . .
C10 C 0.2105(3) 0.8322(3) 0.2966(3) 0.0618(13) Uani 1 1 d . . . . .
H10A H 0.277165 0.820701 0.307689 0.093 Uiso 1 1 calc R U . . .
H10B H 0.169904 0.885378 0.311742 0.093 Uiso 1 1 calc R U . . .
H10C H 0.200109 0.845240 0.247592 0.093 Uiso 1 1 calc R U . . .
C11 C 0.3553(2) 0.6341(2) 0.36557(15) 0.0264(6) Uani 1 1 d . . . . .
C12 C 0.3664(2) 0.6761(2) 0.41703(17) 0.0319(7) Uani 1 1 d . . . . .
H12 H 0.318440 0.723180 0.431437 0.038 Uiso 1 1 calc R U . . .
C13 C 0.4621(2) 0.6339(2) 0.44206(16) 0.0306(7) Uani 1 1 d . . . . .
H13 H 0.490959 0.646830 0.476639 0.037 Uiso 1 1 calc R U . . .
C14 C 0.5068(2) 0.5683(2) 0.40527(15) 0.0264(6) Uani 1 1 d . . . . .
C15 C 0.6025(2) 0.5057(2) 0.41238(15) 0.0265(6) Uani 1 1 d . . . . .
H15 H 0.644125 0.505842 0.445856 0.032 Uiso 1 1 calc R U . . .
C16 C 0.7350(2) 0.3852(2) 0.39339(15) 0.0238(6) Uani 1 1 d . . . . .
C17 C 0.8091(2) 0.4192(2) 0.38859(17) 0.0307(7) Uani 1 1 d . . . . .
H17 H 0.797601 0.482474 0.366662 0.037 Uiso 1 1 calc R U . . .
C18 C 0.9033(2) 0.3591(3) 0.41672(18) 0.0344(7) Uani 1 1 d . . . . .
H18 H 0.953247 0.383107 0.412365 0.041 Uiso 1 1 calc R U . . .
C19 C 0.9218(2) 0.2671(2) 0.44984(17) 0.0313(7) Uani 1 1 d . . . . .
H19 H 0.983538 0.229324 0.469490 0.038 Uiso 1 1 calc R U . . .
C20 C 0.8473(2) 0.2273(2) 0.45491(15) 0.0254(6) Uani 1 1 d . . . . .
C21 C 0.8621(2) 0.1339(2) 0.48952(16) 0.0287(6) Uani 1 1 d . . . . .
H21 H 0.922501 0.095868 0.511400 0.034 Uiso 1 1 calc R U . . .
C22 C 0.7900(2) 0.0950(2) 0.49270(15) 0.0268(6) Uani 1 1 d . . . . .
C23 C 0.8048(2) -0.0008(2) 0.52813(17) 0.0343(7) Uani 1 1 d . . . . .
H23 H 0.864432 -0.039405 0.551107 0.041 Uiso 1 1 calc R U . . .
C24 C 0.7332(3) -0.0365(2) 0.52874(18) 0.0381(8) Uani 1 1 d . . . . .
H24 H 0.744147 -0.099058 0.552363 0.046 Uiso 1 1 calc R U . . .
C25 C 0.6415(2) 0.0206(2) 0.49370(17) 0.0328(7) Uani 1 1 d . . . . .
H25 H 0.593429 -0.005139 0.494334 0.039 Uiso 1 1 calc R U . . .
C26 C 0.6234(2) 0.1132(2) 0.45906(14) 0.0243(6) Uani 1 1 d . . . . .
C27 C 0.6969(2) 0.1537(2) 0.45810(14) 0.0226(6) Uani 1 1 d . . . . .
C28 C 0.6797(2) 0.2487(2) 0.42605(14) 0.0223(6) Uani 1 1 d . . . . .
H28 H 0.618463 0.287308 0.405783 0.027 Uiso 1 1 calc R U . . .
C29 C 0.7522(2) 0.2872(2) 0.42370(14) 0.0222(5) Uani 1 1 d . . . . .
C30 C 0.4573(2) 0.1889(2) 0.46001(15) 0.0264(6) Uani 1 1 d . . . . .
H30 H 0.466572 0.169090 0.507850 0.032 Uiso 1 1 calc R U . . .
C31 C 0.3623(2) 0.2379(2) 0.42964(16) 0.0300(7) Uani 1 1 d . . . . .
C32 C 0.2758(3) 0.2648(3) 0.46143(18) 0.0491(10) Uani 1 1 d . . . . .
H32 H 0.268151 0.257115 0.508456 0.059 Uiso 1 1 calc R U . . .
C33 C 0.2028(2) 0.3056(3) 0.40910(19) 0.0465(10) Uani 1 1 d . . . . .
H33 H 0.136807 0.331181 0.414421 0.056 Uiso 1 1 calc R U . . .
C34 C 0.2470(2) 0.3010(2) 0.34703(16) 0.0271(6) Uani 1 1 d . . . . .
C35 C 0.1959(2) 0.3359(2) 0.27582(15) 0.0245(6) Uani 1 1 d . . . . .
C36 C 0.0921(2) 0.3330(2) 0.28243(17) 0.0312(7) Uani 1 1 d . . . . .
H36A H 0.057313 0.374942 0.309971 0.037 Uiso 1 1 calc R U . . .
H36B H 0.059551 0.357972 0.236776 0.037 Uiso 1 1 calc R U . . .
C37 C 0.0843(3) 0.2364(3) 0.3144(2) 0.0414(8) Uani 1 1 d . . . . .
H37A H 0.117967 0.193966 0.287570 0.062 Uiso 1 1 calc R U . . .
H37B H 0.017400 0.242192 0.314972 0.062 Uiso 1 1 calc R U . . .
H37C H 0.112778 0.212165 0.360724 0.062 Uiso 1 1 calc R U . . .
C38 C 0.1894(2) 0.4398(2) 0.24437(18) 0.0320(7) Uani 1 1 d . . . . .
H38A H 0.152925 0.477328 0.274238 0.038 Uiso 1 1 calc R U . . .
H38B H 0.254303 0.441886 0.244092 0.038 Uiso 1 1 calc R U . . .
C39 C 0.1424(3) 0.4853(3) 0.1714(2) 0.0523(10) Uani 1 1 d . . . . .
H39A H 0.175722 0.447183 0.141638 0.078 Uiso 1 1 calc R U . . .
H39B H 0.146271 0.547120 0.154819 0.078 Uiso 1 1 calc R U . . .
H39C H 0.075736 0.490224 0.171768 0.078 Uiso 1 1 calc R U . . .
C40 C 0.2494(2) 0.2793(2) 0.22720(15) 0.0232(6) Uani 1 1 d . . . . .
C41 C 0.2087(2) 0.2506(2) 0.17867(17) 0.0306(7) Uani 1 1 d . . . . .
H41 H 0.143907 0.257509 0.173518 0.037 Uiso 1 1 calc R U . . .
C42 C 0.2827(2) 0.2101(2) 0.14011(17) 0.0300(7) Uani 1 1 d . . . . .
H42 H 0.277897 0.184481 0.104290 0.036 Uiso 1 1 calc R U . . .
C43 C 0.3664(2) 0.2157(2) 0.16618(15) 0.0238(6) Uani 1 1 d . . . . .
C44 C 0.4605(2) 0.1897(2) 0.14295(15) 0.0238(6) Uani 1 1 d . . . . .
H44 H 0.473113 0.163841 0.105602 0.029 Uiso 1 1 calc R U . . .
C45 C 0.6198(2) 0.1828(2) 0.14015(15) 0.0248(6) Uani 1 1 d . . . . .
C46 C 0.6733(2) 0.0949(2) 0.13360(17) 0.0315(7) Uani 1 1 d . . . . .
H46 H 0.653079 0.044303 0.152850 0.038 Uiso 1 1 calc R U . . .
C47 C 0.7597(2) 0.0806(3) 0.09757(19) 0.0379(8) Uani 1 1 d . . . . .
H47 H 0.795282 0.020535 0.093459 0.046 Uiso 1 1 calc R U . . .
C48 C 0.7908(2) 0.1528(3) 0.06921(17) 0.0358(8) Uani 1 1 d . . . . .
H48 H 0.847790 0.141730 0.046155 0.043 Uiso 1 1 calc R U . . .
C49 C 0.7371(2) 0.2460(2) 0.07421(15) 0.0285(6) Uani 1 1 d . . . . .
C50 C 0.7632(2) 0.3236(3) 0.04189(16) 0.0317(7) Uani 1 1 d . . . . .
H50 H 0.820188 0.313977 0.018858 0.038 Uiso 1 1 calc R U . . .
C51 C 0.7066(2) 0.4152(2) 0.04296(15) 0.0296(7) Uani 1 1 d . . . . .
C52 C 0.7268(3) 0.4963(3) 0.00383(17) 0.0409(8) Uani 1 1 d . . . . .
H52 H 0.781286 0.488743 -0.021894 0.049 Uiso 1 1 calc R U . . .
C53 C 0.6670(3) 0.5841(3) 0.00400(19) 0.0451(9) Uani 1 1 d . . . . .
H53 H 0.678868 0.636236 -0.023857 0.054 Uiso 1 1 calc R U . . .
C54 C 0.5867(3) 0.5978(3) 0.04584(17) 0.0372(8) Uani 1 1 d . . . . .
H54 H 0.547858 0.658826 0.046120 0.045 Uiso 1 1 calc R U . . .
C55 C 0.5652(2) 0.5227(2) 0.08595(15) 0.0269(6) Uani 1 1 d . . . . .
C56 C 0.6222(2) 0.4289(2) 0.08230(14) 0.0252(6) Uani 1 1 d . . . . .
C57 C 0.5956(2) 0.3519(2) 0.11493(14) 0.0235(6) Uani 1 1 d . . . . .
H57 H 0.540357 0.361184 0.139938 0.028 Uiso 1 1 calc R U . . .
C58 C 0.6502(2) 0.2611(2) 0.11087(14) 0.0240(6) Uani 1 1 d . . . . .
C59 C 0.7418(2) 0.4942(2) 0.19736(17) 0.0318(7) Uani 1 1 d . . . . .
H59 H 0.710881 0.558516 0.192227 0.038 Uiso 1 1 calc R U . . .
C60 C 0.8327(2) 0.4633(3) 0.17297(19) 0.0383(8) Uani 1 1 d . . . . .
H60 H 0.862572 0.506133 0.152213 0.046 Uiso 1 1 calc R U . . .
C61 C 0.8788(2) 0.3685(3) 0.17966(18) 0.0367(8) Uani 1 1 d . . . . .
H61 H 0.939783 0.346314 0.162940 0.044 Uiso 1 1 calc R U . . .
C62 C 0.8330(2) 0.3069(2) 0.21161(17) 0.0318(7) Uani 1 1 d . . . . .
H62 H 0.862701 0.242367 0.216967 0.038 Uiso 1 1 calc R U . . .
C63 C 0.7422(2) 0.3423(2) 0.23558(15) 0.0264(6) Uani 1 1 d . . . . .
H63 H 0.711950 0.300413 0.257642 0.032 Uiso 1 1 calc R U . . .
C64 C 0.5538(2) -0.0160(2) 0.33381(18) 0.0342(7) Uani 1 1 d . . . . .
H64 H 0.614381 -0.010820 0.336253 0.041 Uiso 1 1 calc R U . . .
C65 C 0.5486(3) -0.1047(2) 0.34407(19) 0.0385(8) Uani 1 1 d . . . . .
H65 H 0.604936 -0.157600 0.352040 0.046 Uiso 1 1 calc R U . . .
C66 C 0.4600(3) -0.1142(2) 0.34243(18) 0.0392(8) Uani 1 1 d . . . . .
H66 H 0.455005 -0.173216 0.348897 0.047 Uiso 1 1 calc R U . . .
C67 C 0.3790(3) -0.0345(3) 0.3310(2) 0.0419(8) Uani 1 1 d . . . . .
H67 H 0.317764 -0.038833 0.330832 0.050 Uiso 1 1 calc R U . . .
C68 C 0.3888(2) 0.0519(2) 0.31994(18) 0.0340(7) Uani 1 1 d . . . . .
H68 H 0.332963 0.105341 0.311632 0.041 Uiso 1 1 calc R U . . .
O6 O 0.76237(16) -0.00087(17) 0.34212(15) 0.0428(6) Uani 1 1 d D . . . .
O7 O 0.81269(16) 0.10775(16) 0.26787(14) 0.0395(6) Uani 1 1 d D . . . .
C75 C 0.8573(2) -0.0539(2) 0.3226(2) 0.0377(8) Uani 1 1 d D . . . .
C76 C 0.8995(2) 0.0247(2) 0.29223(17) 0.0330(7) Uani 1 1 d D . . . .
C77 C 0.9114(3) -0.1258(3) 0.3888(2) 0.0504(10) Uani 1 1 d D . . . .
H77A H 0.912176 -0.093663 0.423101 0.076 Uiso 1 1 calc R U . . .
H77B H 0.976678 -0.158379 0.379235 0.076 Uiso 1 1 calc R U . . .
H77C H 0.879313 -0.170346 0.405455 0.076 Uiso 1 1 calc R U . . .
C78 C 0.8432(4) -0.1050(3) 0.2724(3) 0.0674(14) Uani 1 1 d D . . . .
H78A H 0.811231 -0.148146 0.294201 0.101 Uiso 1 1 calc R U . . .
H78B H 0.905032 -0.139416 0.258491 0.101 Uiso 1 1 calc R U . . .
H78C H 0.804227 -0.060115 0.232666 0.101 Uiso 1 1 calc R U . . .
C79 C 0.9556(3) 0.0443(3) 0.3442(2) 0.0478(9) Uani 1 1 d D . . . .
H79A H 0.972194 0.098798 0.322629 0.072 Uiso 1 1 calc R U . . .
H79B H 1.013664 -0.009213 0.360548 0.072 Uiso 1 1 calc R U . . .
H79C H 0.916490 0.055726 0.382260 0.072 Uiso 1 1 calc R U . . .
C80 C 0.9599(3) 0.0116(4) 0.2303(2) 0.0576(12) Uani 1 1 d D . . . .
H80A H 0.921116 0.008840 0.194256 0.086 Uiso 1 1 calc R U . . .
H80B H 1.014663 -0.046060 0.243644 0.086 Uiso 1 1 calc R U . . .
H80C H 0.982115 0.063743 0.213868 0.086 Uiso 1 1 calc R U . . .
B2 B 0.7365(2) 0.0914(2) 0.30227(17) 0.0243(6) Uani 1 1 d D . . . .
O4 O 0.4392(3) 0.7897(2) 0.1989(2) 0.0613(12) Uani 0.792(4) 1 d D . P B 1
O5 O 0.5760(3) 0.7448(2) 0.14084(17) 0.0560(11) Uani 0.792(4) 1 d D . P B 1
C69 C 0.4234(5) 0.8630(3) 0.1321(3) 0.0681(17) Uani 0.792(4) 1 d D . P B 1
C70 C 0.5279(5) 0.8476(3) 0.1139(3) 0.0661(16) Uani 0.792(4) 1 d D . P B 1
C71 C 0.3554(7) 0.8495(5) 0.0878(5) 0.114(4) Uani 0.792(4) 1 d D . P B 1
H71A H 0.343857 0.896194 0.044109 0.170 Uiso 0.792(4) 1 calc R U P B 1
H71B H 0.382581 0.787683 0.080633 0.170 Uiso 0.792(4) 1 calc R U P B 1
H71C H 0.295337 0.855801 0.109633 0.170 Uiso 0.792(4) 1 calc R U P B 1
C72 C 0.3730(7) 0.9584(4) 0.1491(4) 0.108(3) Uani 0.792(4) 1 d D . P B 1
H72A H 0.416261 0.968645 0.178047 0.162 Uiso 0.792(4) 1 calc R U P B 1
H72B H 0.356011 1.008481 0.107097 0.162 Uiso 0.792(4) 1 calc R U P B 1
H72C H 0.315514 0.957455 0.172710 0.162 Uiso 0.792(4) 1 calc R U P B 1
C73 C 0.5368(9) 0.8661(5) 0.0333(3) 0.135(5) Uani 0.792(4) 1 d D . P B 1
H73A H 0.506805 0.932325 0.011374 0.203 Uiso 0.792(4) 1 calc R U P B 1
H73B H 0.603910 0.845590 0.023416 0.203 Uiso 0.792(4) 1 calc R U P B 1
H73C H 0.504995 0.831653 0.016033 0.203 Uiso 0.792(4) 1 calc R U P B 1
C74 C 0.5821(7) 0.8958(5) 0.1416(4) 0.097(3) Uani 0.792(4) 1 d D . P B 1
H74A H 0.551078 0.962899 0.124219 0.146 Uiso 0.792(4) 1 calc R U P B 1
H74B H 0.582906 0.878391 0.191041 0.146 Uiso 0.792(4) 1 calc R U P B 1
H74C H 0.647301 0.877324 0.127345 0.146 Uiso 0.792(4) 1 calc R U P B 1
B1 B 0.5224(3) 0.7166(3) 0.1936(2) 0.0327(8) Uiso 0.792(4) 1 d D . P B 1
O4A O 0.5371(11) 0.7899(8) 0.2093(8) 0.080(6) Uiso 0.208(4) 1 d D . P B 2
O5A O 0.4661(9) 0.7470(7) 0.1328(5) 0.047(3) Uiso 0.208(4) 1 d D . P B 2
C69A C 0.461770 0.875220 0.163820 0.125 Uiso 0.2079 1 d D . P B 2
C70A C 0.478010 0.839240 0.099990 0.140 Uiso 0.2079 1 d D . P B 2
C71A C 0.364380 0.892790 0.194650 0.191 Uiso 0.2079 1 d D . P B 2
H71D H 0.317226 0.947486 0.164957 0.286 Uiso 0.208(4) 1 calc R U P B 2
H71E H 0.345373 0.838971 0.199455 0.286 Uiso 0.208(4) 1 calc R U P B 2
H71F H 0.368555 0.903095 0.239161 0.286 Uiso 0.208(4) 1 calc R U P B 2
C72A C 0.496390 0.956230 0.160650 0.067 Uiso 0.2079 1 d D . P B 2
H72D H 0.451120 1.013516 0.132095 0.101 Uiso 0.208(4) 1 calc R U P B 2
H72E H 0.501263 0.962742 0.206320 0.101 Uiso 0.208(4) 1 calc R U P B 2
H72F H 0.558751 0.943826 0.141524 0.101 Uiso 0.208(4) 1 calc R U P B 2
C73A C 0.407070 0.880960 0.037010 0.047 Uiso 0.2079 1 d D . P B 2
H73D H 0.409717 0.941330 0.012280 0.070 Uiso 0.208(4) 1 calc R U P B 2
H73E H 0.424054 0.839417 0.007507 0.070 Uiso 0.208(4) 1 calc R U P B 2
H73F H 0.342682 0.888454 0.051508 0.070 Uiso 0.208(4) 1 calc R U P B 2
C74A C 0.578820 0.839540 0.077640 0.086 Uiso 0.2079 1 d D . P B 2
H74D H 0.575544 0.903317 0.057479 0.129 Uiso 0.208(4) 1 calc R U P B 2
H74E H 0.624015 0.811614 0.117158 0.129 Uiso 0.208(4) 1 calc R U P B 2
H74F H 0.599768 0.803876 0.044344 0.129 Uiso 0.208(4) 1 calc R U P B 2
B1A B 0.5224(3) 0.7166(3) 0.1936(2) 0.0327(8) Uiso 0.208(4) 1 d D . P B 2
C103 C 0.8597(6) 0.9115(6) -0.0197(5) 0.094(5) Uani 0.440(6) 1 d G . P C 1
H103 H 0.840144 0.975530 -0.022478 0.112 Uiso 0.440(6) 1 calc R U P C 1
C102 C 0.8156(5) 0.8553(8) 0.0244(4) 0.105(6) Uani 0.440(6) 1 d G . P C 1
H102 H 0.766433 0.881744 0.051055 0.126 Uiso 0.440(6) 1 calc R U P C 1
C101 C 0.8448(6) 0.7597(7) 0.0286(4) 0.107(6) Uani 0.440(6) 1 d G . P C 1
H101 H 0.815272 0.722066 0.058109 0.129 Uiso 0.440(6) 1 calc R U P C 1
C100 C 0.9182(6) 0.7202(6) -0.0112(5) 0.095(7) Uani 0.440(6) 1 d DG . P C 1
C105 C 0.9624(5) 0.7764(7) -0.0553(4) 0.067(4) Uani 0.440(6) 1 d G . P C 1
H105 H 1.011535 0.749958 -0.081903 0.081 Uiso 0.440(6) 1 calc R U P C 1
C104 C 0.9331(6) 0.8720(7) -0.0595(4) 0.074(5) Uani 0.440(6) 1 d G . P C 1
H104 H 0.962697 0.909636 -0.088958 0.089 Uiso 0.440(6) 1 calc R U P C 1
C106 C 0.9543(15) 0.6154(11) -0.0084(10) 0.117(7) Uani 0.440(6) 1 d D . P C 1
H10D H 1.004937 0.602522 -0.039602 0.175 Uiso 0.440(6) 1 calc R U P C 1
H10E H 0.978889 0.578501 0.037691 0.175 Uiso 0.440(6) 1 calc R U P C 1
H10F H 0.901739 0.599337 -0.021440 0.175 Uiso 0.440(6) 1 calc R U P C 1
C115 C 0.9105(6) 0.8561(11) -0.0576(5) 0.117(8) Uani 0.560(6) 1 d G . P C 2
H115 H 0.883439 0.844693 -0.093790 0.141 Uiso 0.560(6) 1 calc R U P C 2
C114 C 0.9148(6) 0.9449(9) -0.0637(5) 0.123(6) Uani 0.560(6) 1 d G . P C 2
H114 H 0.890647 0.992893 -0.104038 0.148 Uiso 0.560(6) 1 calc R U P C 2
C113 C 0.9553(7) 0.9619(8) -0.0096(8) 0.148(8) Uani 0.560(6) 1 d G . P C 2
H113 H 0.958185 1.021302 -0.013666 0.178 Uiso 0.560(6) 1 calc R U P C 2
C112 C 0.9914(6) 0.8901(12) 0.0507(6) 0.133(7) Uani 0.560(6) 1 d G . P C 2
H112 H 1.018515 0.901514 0.086955 0.159 Uiso 0.560(6) 1 calc R U P C 2
C111 C 0.9871(6) 0.8013(10) 0.0569(4) 0.119(6) Uani 0.560(6) 1 d G . P C 2
H111 H 1.011307 0.753314 0.097204 0.143 Uiso 0.560(6) 1 calc R U P C 2
C110 C 0.9467(7) 0.7843(8) 0.0027(6) 0.131(6) Uani 0.560(6) 1 d DG . P C 2
C116 C 0.9509(15) 0.6867(14) 0.0018(12) 0.174(12) Uani 0.560(6) 1 d D . P C 2
H11A H 0.918767 0.690705 -0.040023 0.261 Uiso 0.560(6) 1 calc R U P C 2
H11B H 1.017315 0.646033 0.004258 0.261 Uiso 0.560(6) 1 calc R U P C 2
H11C H 0.919375 0.661675 0.040729 0.261 Uiso 0.560(6) 1 calc R U P C 2
C120 C 0.8949(4) -0.3717(5) 0.3632(3) 0.057(3) Uani 0.564(10) 1 d DG . P D 1
C121 C 0.9467(3) -0.3721(5) 0.3042(4) 0.056(2) Uani 0.564(10) 1 d G . P D 1
H121 H 1.013923 -0.391745 0.307697 0.067 Uiso 0.564(10) 1 calc R U P D 1
C122 C 0.8980(5) -0.3430(7) 0.2398(3) 0.109(6) Uani 0.564(10) 1 d G . P D 1
H122 H 0.932692 -0.343259 0.200280 0.131 Uiso 0.564(10) 1 calc R U P D 1
C123 C 0.7976(5) -0.3136(7) 0.2345(3) 0.086(3) Uani 0.564(10) 1 d G . P D 1
H123 H 0.764997 -0.294155 0.191460 0.103 Uiso 0.564(10) 1 calc R U P D 1
C124 C 0.7458(3) -0.3132(6) 0.2936(4) 0.060(3) Uani 0.564(10) 1 d G . P D 1
H124 H 0.678531 -0.293536 0.290058 0.072 Uiso 0.564(10) 1 calc R U P D 1
C125 C 0.7944(4) -0.3423(5) 0.3580(3) 0.055(2) Uani 0.564(10) 1 d G . P D 1
H125 H 0.759760 -0.342022 0.397476 0.066 Uiso 0.564(10) 1 calc R U P D 1
C126 C 0.9503(8) -0.4023(7) 0.4302(6) 0.087(4) Uani 0.564(10) 1 d D . P D 1
H12A H 0.906327 -0.398793 0.466639 0.130 Uiso 0.564(10) 1 calc R U P D 1
H12B H 0.994090 -0.466118 0.437477 0.130 Uiso 0.564(10) 1 calc R U P D 1
H12C H 0.986321 -0.361816 0.430116 0.130 Uiso 0.564(10) 1 calc R U P D 1
C130 C 0.8803(9) -0.3543(7) 0.2881(6) 0.086(4) Uani 0.436(10) 1 d G . P D 2
C135 C 0.7814(10) -0.3292(7) 0.2747(5) 0.101(5) Uani 0.436(10) 1 d G . P D 2
H135 H 0.756383 -0.313747 0.229639 0.122 Uiso 0.436(10) 1 calc R U P D 2
C134 C 0.7198(6) -0.3272(8) 0.3287(6) 0.094(5) Uani 0.436(10) 1 d G . P D 2
H134 H 0.653570 -0.310419 0.319694 0.113 Uiso 0.436(10) 1 calc R U P D 2
C133 C 0.7571(7) -0.3503(6) 0.3960(6) 0.083(4) Uani 0.436(10) 1 d G . P D 2
H133 H 0.715853 -0.348948 0.432146 0.100 Uiso 0.436(10) 1 calc R U P D 2
C132 C 0.8560(7) -0.3754(6) 0.4095(6) 0.063(3) Uani 0.436(10) 1 d G . P D 2
H132 H 0.880949 -0.390806 0.454546 0.075 Uiso 0.436(10) 1 calc R U P D 2
C131 C 0.9176(6) -0.3774(7) 0.3555(7) 0.089(5) Uani 0.436(10) 1 d G . P D 2
H131 H 0.983765 -0.394134 0.364492 0.107 Uiso 0.436(10) 1 calc R U P D 2
C136 C 0.909(2) -0.3446(18) 0.2296(14) 0.200(13) Uani 0.436(10) 1 d . . P D 2
H13A H 0.937237 -0.405331 0.220720 0.301 Uiso 0.436(10) 1 calc R U P D 2
H13B H 0.957182 -0.315351 0.225624 0.301 Uiso 0.436(10) 1 calc R U P D 2
H13C H 0.855867 -0.305634 0.196721 0.301 Uiso 0.436(10) 1 calc R U P D 2

loop_
_atom_site_aniso_label
_atom_site_aniso_U_11
_atom_site_aniso_U_22
_atom_site_aniso_U_33
_atom_site_aniso_U_23
_atom_site_aniso_U_13
_atom_site_aniso_U_12
U1 0.01895(5) 0.01520(5) 0.01863(5) -0.00401(4) -0.00045(4) -0.00537(4)
U2 0.01518(5) 0.01574(5) 0.01716(5) -0.00390(4) -0.00113(3) -0.00517(4)
O1 0.0336(11) 0.0206(10) 0.0280(11) -0.0024(8) -0.0035(9) -0.0119(9)
O2 0.0194(9) 0.0252(10) 0.0267(10) -0.0083(8) -0.0005(8) -0.0040(8)
O3 0.0203(9) 0.0176(9) 0.0217(9) -0.0051(7) -0.0018(7) -0.0051(7)
N1 0.0306(13) 0.0231(12) 0.0187(11) -0.0056(9) -0.0012(9) -0.0102(10)
N2 0.0240(12) 0.0238(12) 0.0294(13) -0.0091(10) -0.0041(10) -0.0046(10)
N3 0.0238(12) 0.0238(12) 0.0207(12) -0.0053(10) 0.0006(9) -0.0041(10)
N4 0.0204(11) 0.0229(12) 0.0223(12) -0.0053(9) -0.0018(9) -0.0060(9)
N5 0.0228(12) 0.0211(12) 0.0230(12) -0.0091(9) 0.0011(9) -0.0059(9)
N6 0.0202(11) 0.0207(11) 0.0194(11) -0.0050(9) -0.0020(9) -0.0068(9)
N7 0.0194(11) 0.0266(12) 0.0221(12) -0.0070(10) 0.0000(9) -0.0090(10)
N8 0.0198(11) 0.0262(12) 0.0172(11) -0.0012(9) -0.0037(9) -0.0086(10)
N9 0.0246(12) 0.0300(13) 0.0231(12) -0.0083(10) 0.0016(9) -0.0114(10)
N10 0.0284(13) 0.0241(12) 0.0254(12) -0.0039(10) -0.0015(10) -0.0114(10)
C1 0.0361(17) 0.0283(16) 0.0250(15) -0.0096(12) -0.0078(12) -0.0090(13)
C2 0.0320(16) 0.0295(16) 0.0322(16) -0.0114(13) -0.0098(13) -0.0037(13)
C3 0.0383(19) 0.052(2) 0.041(2) -0.0204(18) -0.0174(16) 0.0031(17)
C4 0.0278(17) 0.049(2) 0.051(2) -0.0233(18) -0.0106(15) 0.0063(16)
C5 0.0231(14) 0.0277(15) 0.0372(17) -0.0144(13) -0.0040(12) -0.0024(12)
C6 0.0219(14) 0.0355(17) 0.0365(17) -0.0128(14) 0.0017(12) -0.0044(13)
C7 0.041(2) 0.072(3) 0.070(3) -0.003(2) 0.004(2) -0.032(2)
C8 0.109(6) 0.125(6) 0.034(3) -0.024(3) 0.015(3) -0.091(5)
C8A 0.107(6) 0.123(7) 0.034(3) -0.023(4) 0.015(4) -0.092(6)
C9 0.0263(17) 0.061(3) 0.050(2) -0.031(2) -0.0043(15) 0.0077(17)
C10 0.053(2) 0.035(2) 0.083(3) -0.029(2) -0.025(2) 0.0152(18)
C11 0.0250(14) 0.0246(15) 0.0255(14) -0.0072(12) 0.0016(11) -0.0035(12)
C12 0.0330(16) 0.0287(16) 0.0305(16) -0.0128(13) 0.0030(13) -0.0032(13)
C13 0.0360(17) 0.0304(16) 0.0247(15) -0.0116(13) 0.0005(12) -0.0075(13)
C14 0.0306(15) 0.0261(15) 0.0207(14) -0.0069(11) 0.0004(11) -0.0074(12)
C15 0.0287(15) 0.0272(15) 0.0234(14) -0.0072(12) -0.0033(11) -0.0087(12)
C16 0.0209(13) 0.0299(15) 0.0223(14) -0.0120(12) 0.0007(11) -0.0070(12)
C17 0.0280(15) 0.0307(16) 0.0351(17) -0.0105(13) 0.0009(13) -0.0109(13)
C18 0.0216(14) 0.045(2) 0.0418(19) -0.0165(16) 0.0027(13) -0.0142(14)
C19 0.0181(13) 0.0409(18) 0.0342(17) -0.0140(14) -0.0019(12) -0.0062(13)
C20 0.0191(13) 0.0331(16) 0.0235(14) -0.0131(12) -0.0011(11) -0.0042(12)
C21 0.0198(13) 0.0341(17) 0.0259(15) -0.0086(13) -0.0066(11) -0.0008(12)
C22 0.0241(14) 0.0305(16) 0.0212(14) -0.0075(12) -0.0039(11) -0.0031(12)
C23 0.0284(16) 0.0313(17) 0.0314(17) 0.0010(13) -0.0106(13) -0.0021(13)
C24 0.0393(19) 0.0282(17) 0.0348(18) 0.0066(14) -0.0093(14) -0.0072(14)
C25 0.0310(16) 0.0315(17) 0.0312(16) 0.0022(13) -0.0062(13) -0.0124(13)
C26 0.0220(13) 0.0290(15) 0.0183(13) -0.0040(11) -0.0032(10) -0.0057(12)
C27 0.0199(13) 0.0277(15) 0.0178(13) -0.0069(11) -0.0025(10) -0.0044(11)
C28 0.0191(13) 0.0267(14) 0.0191(13) -0.0079(11) -0.0032(10) -0.0037(11)
C29 0.0199(13) 0.0283(15) 0.0179(13) -0.0101(11) -0.0003(10) -0.0051(11)
C30 0.0252(14) 0.0365(17) 0.0173(13) -0.0039(12) -0.0004(11) -0.0128(13)
C31 0.0245(15) 0.0407(18) 0.0253(15) -0.0108(13) 0.0008(12) -0.0106(13)
C32 0.0282(17) 0.090(3) 0.0249(17) -0.0200(19) 0.0052(13) -0.0130(19)
C33 0.0198(15) 0.080(3) 0.0344(19) -0.0213(19) 0.0047(13) -0.0072(17)
C34 0.0184(13) 0.0330(16) 0.0306(16) -0.0109(13) 0.0009(11) -0.0080(12)
C35 0.0169(13) 0.0269(15) 0.0290(15) -0.0079(12) -0.0013(11) -0.0065(11)
C36 0.0182(14) 0.0393(18) 0.0342(17) -0.0092(14) -0.0014(12) -0.0082(13)
C37 0.0309(17) 0.050(2) 0.045(2) -0.0065(17) 0.0030(15) -0.0216(16)
C38 0.0286(15) 0.0262(16) 0.0412(18) -0.0116(14) 0.0002(13) -0.0076(13)
C39 0.067(3) 0.033(2) 0.049(2) 0.0032(17) -0.017(2) -0.0170(19)
C40 0.0196(13) 0.0225(14) 0.0267(14) -0.0048(11) -0.0035(11) -0.0071(11)
C41 0.0251(15) 0.0348(17) 0.0352(17) -0.0118(14) -0.0053(12) -0.0122(13)
C42 0.0309(16) 0.0321(16) 0.0308(16) -0.0134(13) -0.0048(12) -0.0112(13)
C43 0.0271(14) 0.0239(14) 0.0217(13) -0.0071(11) -0.0033(11) -0.0094(12)
C44 0.0287(14) 0.0208(13) 0.0226(14) -0.0081(11) -0.0010(11) -0.0077(11)
C45 0.0219(13) 0.0310(15) 0.0227(14) -0.0133(12) 0.0005(11) -0.0062(12)
C46 0.0327(16) 0.0302(16) 0.0326(16) -0.0152(13) 0.0005(13) -0.0071(13)
C47 0.0318(17) 0.0396(19) 0.0408(19) -0.0245(16) 0.0031(14) -0.0005(14)
C48 0.0247(15) 0.050(2) 0.0330(17) -0.0225(16) 0.0055(13) -0.0051(14)
C49 0.0224(14) 0.0419(18) 0.0235(14) -0.0160(13) 0.0005(11) -0.0085(13)
C50 0.0251(15) 0.053(2) 0.0222(14) -0.0158(14) 0.0057(12) -0.0156(14)
C51 0.0298(15) 0.0451(19) 0.0185(14) -0.0094(13) 0.0026(11) -0.0183(14)
C52 0.045(2) 0.058(2) 0.0246(16) -0.0061(16) 0.0094(14) -0.0287(18)
C53 0.060(2) 0.046(2) 0.0317(18) 0.0027(16) 0.0054(17) -0.032(2)
C54 0.050(2) 0.0329(18) 0.0284(16) -0.0016(14) -0.0011(15) -0.0183(16)
C55 0.0323(15) 0.0303(16) 0.0187(13) -0.0033(12) -0.0029(11) -0.0137(13)
C56 0.0283(15) 0.0332(16) 0.0169(13) -0.0080(11) -0.0013(11) -0.0130(13)
C57 0.0217(13) 0.0313(15) 0.0198(13) -0.0107(11) 0.0016(10) -0.0092(12)
C58 0.0221(13) 0.0325(16) 0.0187(13) -0.0107(11) -0.0003(10) -0.0082(12)
C59 0.0302(16) 0.0312(17) 0.0379(18) -0.0091(14) 0.0027(13) -0.0160(13)
C60 0.0329(17) 0.044(2) 0.045(2) -0.0104(16) 0.0068(15) -0.0236(16)
C61 0.0215(15) 0.049(2) 0.0407(19) -0.0131(16) 0.0014(13) -0.0124(14)
C62 0.0267(15) 0.0325(17) 0.0330(17) -0.0077(13) -0.0033(13) -0.0066(13)
C63 0.0268(14) 0.0282(15) 0.0231(14) -0.0036(12) -0.0021(11) -0.0105(12)
C64 0.0345(17) 0.0248(16) 0.0411(19) -0.0057(14) -0.0026(14) -0.0095(13)
C65 0.045(2) 0.0246(16) 0.042(2) -0.0077(14) 0.0002(16) -0.0082(15)
C66 0.058(2) 0.0284(17) 0.0367(18) -0.0032(14) -0.0029(16) -0.0248(16)
C67 0.042(2) 0.040(2) 0.049(2) -0.0048(16) -0.0043(16) -0.0261(17)
C68 0.0315(16) 0.0294(16) 0.0418(19) -0.0028(14) -0.0035(14) -0.0160(14)
O6 0.0248(11) 0.0289(12) 0.0647(17) -0.0016(12) -0.0009(11) -0.0050(10)
O7 0.0227(11) 0.0298(12) 0.0554(16) -0.0036(11) 0.0065(10) -0.0026(9)
C75 0.0239(15) 0.0262(16) 0.055(2) -0.0111(15) -0.0041(14) 0.0011(13)
C76 0.0203(14) 0.0323(17) 0.0382(18) -0.0081(14) 0.0006(12) -0.0002(12)
C77 0.042(2) 0.038(2) 0.054(2) -0.0019(18) -0.0017(18) -0.0008(17)
C78 0.079(3) 0.034(2) 0.083(3) -0.021(2) -0.030(3) -0.006(2)
C79 0.0342(19) 0.062(3) 0.056(2) -0.026(2) 0.0065(17) -0.0202(18)
C80 0.0283(18) 0.081(3) 0.045(2) -0.015(2) 0.0024(16) 0.0014(19)
B2 0.0222(15) 0.0246(16) 0.0261(16) -0.0084(13) -0.0031(12) -0.0066(13)
O4 0.081(3) 0.0244(17) 0.056(2) 0.0027(15) -0.002(2) -0.0015(17)
O5 0.099(3) 0.0339(18) 0.0368(19) -0.0010(14) 0.0147(19) -0.0323(19)
C69 0.103(4) 0.021(2) 0.061(4) 0.015(2) -0.027(3) -0.014(3)
C70 0.129(5) 0.028(2) 0.040(3) 0.010(2) -0.002(3) -0.040(3)
C71 0.138(7) 0.045(4) 0.128(7) 0.005(4) -0.079(6) -0.009(4)
C72 0.176(9) 0.035(3) 0.069(5) 0.000(3) -0.016(5) 0.007(4)
C73 0.319(15) 0.059(4) 0.032(3) 0.001(3) 0.025(5) -0.083(7)
C74 0.171(8) 0.070(4) 0.070(4) 0.015(4) -0.017(5) -0.088(5)
C103 0.077(9) 0.135(14) 0.075(9) -0.056(10) 0.014(7) -0.024(9)
C102 0.085(10) 0.161(17) 0.094(11) -0.073(12) 0.039(9) -0.048(11)
C101 0.083(10) 0.20(2) 0.057(8) -0.063(11) 0.017(7) -0.053(12)
C100 0.072(10) 0.130(16) 0.073(10) -0.049(11) -0.037(8) -0.004(10)
C105 0.038(6) 0.102(10) 0.070(8) -0.049(7) 0.007(5) -0.015(6)
C104 0.048(8) 0.126(15) 0.056(9) -0.035(9) 0.012(6) -0.033(9)
C106 0.128(16) 0.120(16) 0.104(13) -0.015(12) -0.041(11) -0.051(13)
C115 0.050(7) 0.22(2) 0.094(12) -0.048(13) -0.017(7) -0.053(11)
C114 0.054(7) 0.178(18) 0.110(12) -0.051(12) 0.022(7) 0.000(9)
C113 0.062(8) 0.193(19) 0.21(2) -0.142(18) 0.049(11) -0.012(10)
C112 0.077(9) 0.196(19) 0.093(11) -0.067(12) 0.018(8) 0.011(11)
C111 0.057(7) 0.200(17) 0.077(8) -0.027(10) -0.002(6) -0.022(9)
C110 0.069(8) 0.20(2) 0.130(14) -0.032(14) -0.004(9) -0.062(11)
C116 0.128(16) 0.25(3) 0.147(18) 0.025(19) -0.061(14) -0.12(2)
C120 0.052(4) 0.042(6) 0.080(6) -0.030(5) 0.000(4) -0.010(4)
C121 0.020(3) 0.057(5) 0.096(6) -0.040(5) 0.004(3) -0.006(3)
C122 0.128(8) 0.117(16) 0.105(8) -0.061(10) -0.018(7) -0.047(10)
C123 0.115(7) 0.067(8) 0.090(7) -0.035(7) -0.011(6) -0.038(6)
C124 0.071(6) 0.040(6) 0.081(6) -0.026(5) -0.005(4) -0.025(5)
C125 0.048(4) 0.038(4) 0.086(6) -0.030(4) 0.004(4) -0.014(3)
C126 0.082(7) 0.060(6) 0.111(7) -0.018(6) -0.028(6) -0.018(5)
C130 0.118(9) 0.048(7) 0.120(10) -0.056(8) 0.029(8) -0.040(7)
C135 0.110(10) 0.030(7) 0.155(13) -0.015(10) -0.025(9) -0.018(8)
C134 0.106(10) 0.034(6) 0.131(12) -0.021(8) -0.047(7) -0.006(7)
C133 0.077(7) 0.040(6) 0.140(11) -0.040(8) -0.034(7) -0.012(6)
C132 0.075(7) 0.040(5) 0.079(8) -0.021(5) -0.021(6) -0.021(5)
C131 0.084(9) 0.064(12) 0.143(11) -0.047(10) 0.013(7) -0.042(8)
C136 0.36(3) 0.12(2) 0.206(15) -0.108(16) 0.172(19) -0.16(2)

loop_
_atom_type_symbol
_atom_type_description
_atom_type_scat_dispersion_real
_atom_type_scat_dispersion_imag
_atom_type_scat_source
C C 0.0033 0.0016 'International Tables Vol C Tables 4.2.6.8 and 6.1.1.4'
H H 0.0000 0.0000 'International Tables Vol C Tables 4.2.6.8 and 6.1.1.4'
B B 0.0013 0.0007 'International Tables Vol C Tables 4.2.6.8 and 6.1.1.4'
N N 0.0061 0.0033 'International Tables Vol C Tables 4.2.6.8 and 6.1.1.4'
O O 0.0106 0.0060 'International Tables Vol C Tables 4.2.6.8 and 6.1.1.4'
U U -9.6767 9.6646 'International Tables Vol C Tables 4.2.6.8 and 6.1.1.4'

loop_
_geom_angle_atom_site_label_1
_geom_angle_atom_site_label_2
_geom_angle_atom_site_label_3
_geom_angle
O3 U1 O1 169.05(8)
O3 U1 N3 107.90(8)
O1 U1 N3 83.00(8)
O3 U1 N2 97.13(8)
O1 U1 N2 85.35(8)
N3 U1 N2 70.93(8)
O3 U1 N4 95.89(7)
O1 U1 N4 88.99(8)
N3 U1 N4 68.52(8)
N2 U1 N4 139.44(8)
O3 U1 N1 90.19(7)
O1 U1 N1 80.77(8)
N3 U1 N1 137.13(8)
N2 U1 N1 68.42(8)
N4 U1 N1 149.67(8)
O3 U1 N9 92.31(8)
O1 U1 N9 79.78(8)
N3 U1 N9 137.37(8)
N2 U1 N9 144.69(8)
N4 U1 N9 72.46(8)
N1 U1 N9 77.64(8)
O3 U2 O2 96.51(7)
O3 U2 N7 95.30(8)
O2 U2 N7 144.53(8)
O3 U2 N6 106.28(7)
O2 U2 N6 137.90(8)
N7 U2 N6 68.65(8)
O3 U2 N8 96.73(7)
O2 U2 N8 77.87(7)
N7 U2 N8 67.59(8)
N6 U2 N8 131.87(7)
O3 U2 N5 104.19(7)
O2 U2 N5 74.40(7)
N7 U2 N5 134.01(7)
N6 U2 N5 66.02(7)
N8 U2 N5 146.78(8)
O3 U2 N10 173.80(8)
O2 U2 N10 85.41(8)
N7 U2 N10 79.87(8)
N6 U2 N10 75.72(7)
N8 U2 N10 77.87(8)
N5 U2 N10 82.00(8)
B1A O1 U1 145.7(2)
B1 O1 U1 145.7(2)
B2 O2 U2 166.9(2)
U2 O3 U1 176.15(10)
C1 N1 C55 118.1(3)
C1 N1 U1 112.7(2)
C55 N1 U1 126.60(18)
C5 N2 C2 106.6(3)
C5 N2 U1 138.2(2)
C2 N2 U1 114.9(2)
C11 N3 C14 105.7(2)
C11 N3 U1 137.2(2)
C14 N3 U1 111.67(18)
C15 N4 C16 113.8(2)
C15 N4 U1 109.09(18)
C16 N4 U1 135.31(18)
C44 N5 C45 116.1(2)
C44 N5 U2 113.88(19)
C45 N5 U2 129.37(17)
C40 N6 C43 105.7(2)
C40 N6 U2 137.19(19)
C43 N6 U2 113.84(17)
C34 N7 C31 105.8(2)
C34 N7 U2 139.1(2)
C31 N7 U2 114.85(18)
C30 N8 C26 116.8(2)
C30 N8 U2 114.61(18)
C26 N8 U2 128.31(18)
C63 N9 C59 117.8(3)
C63 N9 U1 121.42(19)
C59 N9 U1 120.7(2)
C64 N10 C68 116.5(3)
C64 N10 U2 120.9(2)
C68 N10 U2 122.6(2)
N1 C1 C2 122.4(3)
N2 C2 C3 109.6(3)
N2 C2 C1 121.3(3)
C3 C2 C1 128.6(3)
C4 C3 C2 106.9(3)
C3 C4 C5 107.2(3)
N2 C5 C4 109.7(3)
N2 C5 C6 124.9(3)
C4 C5 C6 125.4(3)
C5 C6 C11 114.1(3)
C5 C6 C9 109.2(3)
C11 C6 C9 108.8(3)
C5 C6 C7 106.7(3)
C11 C6 C7 108.2(3)
C9 C6 C7 109.8(3)
C8A C7 C6 120.7(6)
C8 C7 C6 119.7(5)
C10 C9 C6 115.1(3)
N3 C11 C12 110.6(3)
N3 C11 C6 122.4(3)
C12 C11 C6 126.7(3)
C13 C12 C11 106.9(3)
C12 C13 C14 106.5(3)
C13 C14 N3 110.3(3)
C13 C14 C15 128.9(3)
N3 C14 C15 120.8(3)
N4 C15 C14 123.3(3)
C17 C16 C29 120.5(3)
C17 C16 N4 121.6(3)
C29 C16 N4 117.7(2)
C16 C17 C18 120.6(3)
C19 C18 C17 121.0(3)
C18 C19 C20 120.7(3)
C21 C20 C19 122.8(3)
C21 C20 C29 118.6(3)
C19 C20 C29 118.6(3)
C20 C21 C22 122.5(3)
C21 C22 C23 122.7(3)
C21 C22 C27 118.6(3)
C23 C22 C27 118.7(3)
C24 C23 C22 120.8(3)
C23 C24 C25 120.8(3)
C26 C25 C24 120.7(3)
C25 C26 N8 121.2(3)
C25 C26 C27 120.1(3)
N8 C26 C27 118.8(3)
C28 C27 C26 121.7(3)
C28 C27 C22 119.4(3)
C26 C27 C22 118.9(3)
C27 C28 C29 121.5(3)
C28 C29 C16 122.3(3)
C28 C29 C20 119.3(3)
C16 C29 C20 118.4(3)
N8 C30 C31 121.8(3)
N7 C31 C32 110.4(3)
N7 C31 C30 120.6(3)
C32 C31 C30 129.0(3)
C33 C32 C31 106.4(3)
C32 C33 C34 107.3(3)
N7 C34 C33 110.2(3)
N7 C34 C35 123.6(3)
C33 C34 C35 126.2(3)
C40 C35 C34 112.7(2)
C40 C35 C36 109.9(2)
C34 C35 C36 109.3(2)
C40 C35 C38 107.7(2)
C34 C35 C38 108.2(2)
C36 C35 C38 108.9(2)
C37 C36 C35 116.2(3)
C39 C38 C35 115.2(3)
N6 C40 C41 110.2(3)
N6 C40 C35 122.3(2)
C41 C40 C35 127.1(3)
C42 C41 C40 107.4(3)
C41 C42 C43 105.7(3)
N6 C43 C42 110.9(3)
N6 C43 C44 119.9(2)
C42 C43 C44 129.1(3)
N5 C44 C43 121.2(3)
C46 C45 N5 122.3(3)
C46 C45 C58 120.4(3)
N5 C45 C58 117.2(3)
C45 C46 C47 120.4(3)
C48 C47 C46 121.0(3)
C47 C48 C49 120.8(3)
C50 C49 C48 122.6(3)
C50 C49 C58 118.7(3)
C48 C49 C58 118.6(3)
C49 C50 C51 122.2(3)
C50 C51 C52 122.7(3)
C50 C51 C56 118.6(3)
C52 C51 C56 118.7(3)
C53 C52 C51 120.4(3)
C52 C53 C54 121.1(3)
C55 C54 C53 121.0(3)
C54 C55 N1 121.7(3)
C54 C55 C56 119.2(3)
N1 C55 C56 119.0(3)
C57 C56 C51 119.6(3)
C57 C56 C55 121.2(3)
C51 C56 C55 119.1(3)
C56 C57 C58 121.3(3)
C57 C58 C45 121.6(3)
C57 C58 C49 119.5(3)
C45 C58 C49 118.8(3)
N9 C59 C60 122.5(3)
C61 C60 C59 119.3(3)
C60 C61 C62 118.8(3)
C61 C62 C63 119.0(3)
N9 C63 C62 122.6(3)
N10 C64 C65 122.8(3)
C66 C65 C64 119.6(3)
C67 C66 C65 118.3(3)
C66 C67 C68 119.5(3)
N10 C68 C67 123.3(3)
B2 O6 C75 107.8(3)
B2 O7 C76 108.5(2)
O6 C75 C78 108.5(3)
O6 C75 C77 106.5(3)
C78 C75 C77 109.5(3)
O6 C75 C76 102.1(2)
C78 C75 C76 115.0(4)
C77 C75 C76 114.5(3)
O7 C76 C79 107.9(3)
O7 C76 C80 107.4(3)
C79 C76 C80 109.2(3)
O7 C76 C75 102.5(2)
C79 C76 C75 114.6(3)
C80 C76 C75 114.6(3)
O2 B2 O7 125.2(3)
O2 B2 O6 123.4(3)
O7 B2 O6 111.4(3)
B1 O4 C69 106.0(4)
B1 O5 C70 106.0(4)
C71 C69 O4 107.8(5)
C71 C69 C70 121.1(7)
O4 C69 C70 100.0(4)
C71 C69 C72 108.1(6)
O4 C69 C72 105.7(5)
C70 C69 C72 112.6(6)
O5 C70 C74 109.0(5)
O5 C70 C69 103.0(4)
C74 C70 C69 119.1(6)
O5 C70 C73 104.0(5)
C74 C70 C73 109.8(6)
C69 C70 C73 110.7(6)
O1 B1 O5 122.1(3)
O1 B1 O4 125.9(3)
O5 B1 O4 111.9(3)
B1A O4A C69A 103.6(8)
B1A O5A C70A 101.9(7)
O4A C69A C71A 110.6(7)
O4A C69A C72A 105.1(5)
C71A C69A C72A 110.3
O4A C69A C70A 95.3(6)
C71A C69A C70A 118.9
C72A C69A C70A 114.7
O5A C70A C69A 96.3(4)
O5A C70A C73A 103.5(4)
C69A C70A C73A 123.6
O5A C70A C74A 118.7(5)
C69A C70A C74A 105.7
C73A C70A C74A 109.4
O1 B1A O4A 124.6(6)
O1 B1A O5A 124.2(5)
O4A B1A O5A 110.9(7)
C102 C103 C104 120.0
C101 C102 C103 120.0
C100 C101 C102 120.0
C101 C100 C105 120.0
C101 C100 C106 122.5(10)
C105 C100 C106 117.5(10)
C100 C105 C104 120.0
C105 C104 C103 120.0
C114 C115 C110 120.0
C115 C114 C113 120.0
C112 C113 C114 120.0
C111 C112 C113 120.0
C112 C111 C110 120.0
C111 C110 C115 120.0
C111 C110 C116 123.0(12)
C115 C110 C116 116.6(13)
C121 C120 C125 120.0
C121 C120 C126 117.7(6)
C125 C120 C126 122.3(6)
C120 C121 C122 120.0
C123 C122 C121 120.0
C124 C123 C122 120.0
C123 C124 C125 120.0
C124 C125 C120 120.0
C136 C130 C135 101.4(19)
C136 C130 C131 138.5(19)
C135 C130 C131 120.0
C130 C135 C134 120.0
C133 C134 C135 120.0
C134 C133 C132 120.0
C131 C132 C133 120.0
C132 C131 C130 120.0

loop_
_geom_bond_atom_site_label_1
_geom_bond_atom_site_label_2
_geom_bond_distance
U1 O3 2.1386(19)
U1 O1 2.162(2)
U1 N3 2.441(2)
U1 N2 2.449(2)
U1 N4 2.587(2)
U1 N1 2.589(2)
U1 N9 2.611(2)
U2 O3 2.1123(19)
U2 O2 2.1723(19)
U2 N7 2.477(2)
U2 N6 2.506(2)
U2 N8 2.565(2)
U2 N5 2.582(2)
U2 N10 2.664(2)
O1 B1A 1.332(4)
O1 B1 1.332(4)
O2 B2 1.341(4)
N1 C1 1.306(4)
N1 C55 1.421(4)
N2 C5 1.354(4)
N2 C2 1.393(4)
N3 C11 1.351(4)
N3 C14 1.394(4)
N4 C15 1.310(4)
N4 C16 1.436(4)
N5 C44 1.305(4)
N5 C45 1.422(4)
N6 C40 1.356(4)
N6 C43 1.386(4)
N7 C34 1.363(4)
N7 C31 1.388(4)
N8 C30 1.298(4)
N8 C26 1.429(3)
N9 C63 1.342(4)
N9 C59 1.345(4)
N10 C64 1.343(4)
N10 C68 1.347(4)
C1 C2 1.406(5)
C2 C3 1.396(5)
C3 C4 1.378(5)
C4 C5 1.414(5)
C5 C6 1.513(5)
C6 C11 1.515(4)
C6 C9 1.553(5)
C6 C7 1.559(5)
C7 C8A 1.420(19)
C7 C8 1.420(8)
C9 C10 1.519(7)
C11 C12 1.409(4)
C12 C13 1.383(5)
C13 C14 1.393(4)
C14 C15 1.397(4)
C16 C17 1.365(4)
C16 C29 1.430(4)
C17 C18 1.417(4)
C18 C19 1.354(5)
C19 C20 1.430(4)
C20 C21 1.389(4)
C20 C29 1.442(4)
C21 C22 1.391(4)
C22 C23 1.426(4)
C22 C27 1.439(4)
C23 C24 1.356(5)
C24 C25 1.422(4)
C25 C26 1.369(4)
C26 C27 1.434(4)
C27 C28 1.394(4)
C28 C29 1.395(4)
C30 C31 1.412(4)
C31 C32 1.388(5)
C32 C33 1.388(5)
C33 C34 1.395(5)
C34 C35 1.518(4)
C35 C40 1.512(4)
C35 C36 1.547(4)
C35 C38 1.555(4)
C36 C37 1.525(5)
C38 C39 1.525(5)
C40 C41 1.410(4)
C41 C42 1.384(5)
C42 C43 1.399(4)
C43 C44 1.405(4)
C45 C46 1.368(4)
C45 C58 1.429(4)
C46 C47 1.420(5)
C47 C48 1.349(5)
C48 C49 1.430(5)
C49 C50 1.393(5)
C49 C58 1.434(4)
C50 C51 1.394(5)
C51 C52 1.430(5)
C51 C56 1.434(4)
C52 C53 1.353(6)
C53 C54 1.416(5)
C54 C55 1.371(4)
C55 C56 1.439(4)
C56 C57 1.391(4)
C57 C58 1.394(4)
C59 C60 1.379(5)
C60 C61 1.376(5)
C61 C62 1.378(5)
C62 C63 1.383(4)
C64 C65 1.381(5)
C65 C66 1.369(5)
C66 C67 1.369(5)
C67 C68 1.371(5)
O6 B2 1.382(4)
O6 C75 1.459(4)
O7 B2 1.363(4)
O7 C76 1.458(4)
C75 C78 1.508(5)
C75 C77 1.529(5)
C75 C76 1.546(5)
C76 C79 1.512(5)
C76 C80 1.523(5)
O4 B1 1.382(5)
O4 C69 1.484(6)
O5 B1 1.373(5)
O5 C70 1.473(6)
C69 C71 1.472(8)
C69 C70 1.522(8)
C69 C72 1.546(8)
C70 C74 1.484(8)
C70 C73 1.581(7)
O4A B1A 1.357(12)
O4A C69A 1.503(12)
O5A B1A 1.381(10)
O5A C70A 1.492(10)
C69A C71A 1.5083
C69A C72A 1.5132
C69A C70A 1.5155
C70A C73A 1.5216
C70A C74A 1.5394
C103 C102 1.3900
C103 C104 1.3900
C102 C101 1.3900
C101 C100 1.3900
C100 C105 1.3900
C100 C106 1.528(15)
C105 C104 1.3900
C115 C114 1.3900
C115 C110 1.3900
C114 C113 1.3900
C113 C112 1.3900
C112 C111 1.3900
C111 C110 1.3900
C110 C116 1.516(16)
C120 C121 1.3900
C120 C125 1.3900
C120 C126 1.478(10)
C121 C122 1.3900
C122 C123 1.3900
C123 C124 1.3900
C124 C125 1.3900
C130 C136 1.23(3)
C130 C135 1.3900
C130 C131 1.3900
C135 C134 1.3900
C134 C133 1.3900
C133 C132 1.3900
C132 C131 1.3900
